data_4072582
loop_
_publ_author_name
'Hossain, Md. Munkir'
'Lin, Hsiu-Mei'
'Shyu, Shin-Guang'

_publ_section_title
;
 Formation of a Dithiophosphinate Ligand Ph2PS2by Sulfur Insertion into
 the Metal&#x2212;Phosphido Bond on Heterobimetallic Phosphido-Bridged
 Complex Cp(CO)2W(\m-PPh2)Mo(CO)5:&#x00A0; A Rare Example of a Neutral
 Six-Electron Mixed-Metal Cluster with a Mo2WS4Core
;
_journal_issue 3
_journal_name_full Organometallics
_journal_page_first 685
_journal_paper_doi 10.1021/om0608509
_journal_volume 26
_journal_year 2007
_chemical_compound_source 'synthesis as described'
_chemical_formula_moiety 'C20 H18 Mo1 P1 S6 W1'
_chemical_formula_sum 'C20 H18 Mo P S6 W'
_chemical_formula_weight 761.46
_chemical_name_systematic
;
 ?
;
_space_group_IT_number 2
_symmetry_cell_setting triclinic
_symmetry_Int_Tables_number 2
_symmetry_space_group_name_Hall '-P 1'
_symmetry_space_group_name_H-M 'P -1'
_atom_sites_solution_hydrogens geom
_atom_sites_solution_primary direct
_atom_sites_solution_secondary difmap
_audit_conform_dict_location ftp://ftp.iucr.org/pub/cif_core.dic
_audit_conform_dict_name cif_core.dic
_audit_conform_dict_version 2.3
_audit_creation_date 2006-10-24T19:51:41-00:00
_audit_creation_method 'WinGX routine CIF_UPDATE'
_cell_angle_alpha 73.172(19)
_cell_angle_beta 81.516(17)
_cell_angle_gamma 87.50(3)
_cell_formula_units_Z 2
_cell_length_a 6.1840(15)
_cell_length_b 11.014(4)
_cell_length_c 18.399(2)
_cell_measurement_reflns_used 0
_cell_measurement_temperature 298(2)
_cell_measurement_theta_max 0
_cell_measurement_theta_min 0
_cell_measurement_wavelength 0.71073
_cell_volume 1186.4(5)
_computing_cell_refinement 'CAD4 Express (Enraf Nonius, 1994)'
_computing_data_collection 'CAD4 Express (Enraf Nonius, 1994)'
_computing_data_reduction 'XCAD4 (Harms & Wocadlo, 1995)'
_computing_molecular_graphics 'Ortep-3 for Windows (Farrugia, 1997)'
_computing_publication_material 'WinGX publication routines (Farrugia, 1999)'
_computing_structure_refinement 'SHELXL-97 (Sheldrick, 1997)'
_computing_structure_solution 'SHELXS-97 (Sheldrick, 1997)'
_diffrn_ambient_temperature 298(2)
_diffrn_detector 'scintillation LiI'
_diffrn_detector_dtime 1.195
_diffrn_measured_fraction_theta_full 0.999
_diffrn_measured_fraction_theta_max 0.999
_diffrn_measurement_device '\k-geometry diffractometer'
_diffrn_measurement_device_type 'Enraf Nonius CAD4'
_diffrn_measurement_method 'non-profiled omega scans'
_diffrn_orient_matrix_type
;
  x-axis points to radiation source
  the matrix is specified in reciprocal space
;
_diffrn_orient_matrix_UB_11 -0.027577
_diffrn_orient_matrix_UB_12 0.043023
_diffrn_orient_matrix_UB_13 0.050099
_diffrn_orient_matrix_UB_21 -0.047521
_diffrn_orient_matrix_UB_22 -0.080016
_diffrn_orient_matrix_UB_23 0.03527
_diffrn_orient_matrix_UB_31 0.159877
_diffrn_orient_matrix_UB_32 -0.018236
_diffrn_orient_matrix_UB_33 0.006685
_diffrn_radiation_monochromator graphite
_diffrn_radiation_probe x-ray
_diffrn_radiation_type MoK\a
_diffrn_radiation_wavelength 0.71073
_diffrn_reflns_av_R_equivalents 0
_diffrn_reflns_av_unetI/netI 0.0574
_diffrn_reflns_limit_h_max 7
_diffrn_reflns_limit_h_min -7
_diffrn_reflns_limit_k_max 13
_diffrn_reflns_limit_k_min 0
_diffrn_reflns_limit_l_max 21
_diffrn_reflns_limit_l_min -20
_diffrn_reflns_number 4210
_diffrn_reflns_theta_full 25
_diffrn_reflns_theta_max 25.05
_diffrn_reflns_theta_min 2.34
_diffrn_source 'Enraf Nonius FR590'
_diffrn_standards_decay_% 0
_diffrn_standards_interval_time 60
_diffrn_standards_number 3
_exptl_absorpt_coefficient_mu 5.975
_exptl_absorpt_correction_T_max 0.5192
_exptl_absorpt_correction_T_min 0.2832
_exptl_absorpt_correction_type psi-scan
_exptl_absorpt_process_details
;
North A.C.T., Phillips D.C. & Mathews F.S. (1968) Acta. Cryst. A24, 351
        Number of psi-scan sets used was   3
        Theta correction was applied.
        Averaged transmission function was used.
        No Fourier smoothing was applied.
;
_exptl_crystal_colour purple
_exptl_crystal_density_diffrn 2.132
_exptl_crystal_density_method 'not measured'
_exptl_crystal_description prism
_exptl_crystal_F_000 730
_exptl_crystal_size_max 0.23
_exptl_crystal_size_mid 0.2
_exptl_crystal_size_min 0.11
_refine_diff_density_max 0.752
_refine_diff_density_min -0.951
_refine_diff_density_rms 0.159
_refine_ls_extinction_method none
_refine_ls_goodness_of_fit_ref 1.014
_refine_ls_hydrogen_treatment noref
_refine_ls_matrix_type full
_refine_ls_number_parameters 262
_refine_ls_number_reflns 4206
_refine_ls_number_restraints 0
_refine_ls_restrained_S_all 1.014
_refine_ls_R_factor_all 0.061
_refine_ls_R_factor_gt 0.0275
_refine_ls_shift/su_max 0.002
_refine_ls_shift/su_mean 0
_refine_ls_structure_factor_coef Fsqd
_refine_ls_weighting_details 'calc w=1/[\s^2^(Fo^2^)+(0.0269P)^2^+0.0000P] where P=(Fo^2^+2Fc^2^)/3'
_refine_ls_weighting_scheme calc
_refine_ls_wR_factor_gt 0.0577
_refine_ls_wR_factor_ref 0.065
_reflns_number_gt 3236
_reflns_number_total 4206
_reflns_threshold_expression >2sigma(I)
_cod_data_source_file om0608509si20061106_074938.cif
_cod_data_source_block i5099f
_cod_database_code 4072582

loop_
_symmetry_equiv_pos_as_xyz
'x, y, z'
'-x, -y, -z'

loop_
_atom_site_label
_atom_site_type_symbol
_atom_site_fract_x
_atom_site_fract_y
_atom_site_fract_z
_atom_site_U_iso_or_equiv
_atom_site_adp_type
_atom_site_occupancy
_atom_site_symmetry_multiplicity
_atom_site_calc_flag
_atom_site_refinement_flags
W1 W 0.77001(4) 0.73639(2) 0.552172(14) 0.02599(8) Uani 1 1 d .
Mo1 Mo 0.70635(8) 0.52789(5) 0.68792(3) 0.02415(12) Uani 1 1 d .
S1 S 0.5742(3) 0.88238(16) 0.58595(10) 0.0409(4) Uani 1 1 d .
S2 S 1.0042(3) 0.66461(14) 0.64119(9) 0.0306(3) Uani 1 1 d .
S3 S 0.5383(3) 0.56730(14) 0.57880(8) 0.0310(3) Uani 1 1 d .
S4 S 0.5037(3) 0.60140(17) 0.76613(10) 0.0477(5) Uani 1 1 d .
S5 S 0.9878(3) 0.39211(14) 0.75589(9) 0.0321(4) Uani 1 1 d .
S6 S 0.5582(3) 0.31201(14) 0.70704(9) 0.0313(3) Uani 1 1 d .
P1 P 0.7732(3) 0.24685(14) 0.78207(9) 0.0286(4) Uani 1 1 d .
C1 C 0.9053(13) 0.8926(7) 0.4365(4) 0.0474(19) Uani 1 1 d .
H1A H 0.8887 0.9846 0.4269 0.057 Uiso 1 1 calc R
C2 C 0.7650(13) 0.8131(8) 0.4181(4) 0.053(2) Uani 1 1 d .
H2A H 0.6347 0.8403 0.3931 0.063 Uiso 1 1 calc R
C3 C 0.8614(13) 0.6926(7) 0.4307(4) 0.0471(19) Uani 1 1 d .
H3A H 0.8076 0.6208 0.4171 0.057 Uiso 1 1 calc R
C4 C 1.0559(12) 0.6958(7) 0.4591(3) 0.0466(19) Uani 1 1 d .
H4A H 1.1637 0.6272 0.4685 0.056 Uiso 1 1 calc R
C5 C 1.0837(11) 0.8214(7) 0.4631(4) 0.0461(18) Uani 1 1 d .
H5A H 1.2146 0.8544 0.4751 0.055 Uiso 1 1 calc R
C11 C 0.6389(11) 0.2131(6) 0.8809(3) 0.0342(15) Uani 1 1 d .
C12 C 0.4315(11) 0.2598(6) 0.8972(4) 0.0382(16) Uani 1 1 d .
H12A H 0.3562 0.3045 0.8575 0.046 Uiso 1 1 calc R
C13 C 0.3360(13) 0.2396(7) 0.9733(4) 0.0508(19) Uani 1 1 d .
H13A H 0.1982 0.2726 0.9845 0.061 Uiso 1 1 calc R
C14 C 0.4442(17) 0.1721(7) 1.0307(4) 0.068(3) Uani 1 1 d .
H14A H 0.3789 0.1583 1.0812 0.082 Uiso 1 1 calc R
C15 C 0.6501(16) 0.1231(8) 1.0156(4) 0.067(2) Uani 1 1 d .
H15A H 0.7233 0.077 1.0555 0.08 Uiso 1 1 calc R
C16 C 0.7455(13) 0.1441(7) 0.9399(4) 0.0517(19) Uani 1 1 d .
H16A H 0.8833 0.1109 0.929 0.062 Uiso 1 1 calc R
C21 C 0.8989(10) 0.1003(5) 0.7720(3) 0.0290(13) Uani 1 1 d .
C22 C 0.7845(11) 0.0197(6) 0.7453(3) 0.0357(15) Uani 1 1 d .
H22A H 0.6487 0.044 0.7298 0.043 Uiso 1 1 calc R
C23 C 0.8724(13) -0.0956(6) 0.7420(4) 0.0449(18) Uani 1 1 d .
H23A H 0.7941 -0.1501 0.7252 0.054 Uiso 1 1 calc R
C24 C 1.0741(12) -0.1312(7) 0.7631(4) 0.0463(18) Uani 1 1 d .
H24A H 1.1325 -0.2091 0.76 0.056 Uiso 1 1 calc R
C25 C 1.1916(13) -0.0521(7) 0.7889(4) 0.0506(19) Uani 1 1 d .
H25A H 1.3279 -0.077 0.8037 0.061 Uiso 1 1 calc R
C26 C 1.1048(11) 0.0650(6) 0.7925(4) 0.0389(16) Uani 1 1 d .
H26A H 1.1844 0.1196 0.8087 0.047 Uiso 1 1 calc R
C31 C 0.0008(19) 0.5429(9) 0.9235(5) 0.077(3) Uani 1 1 d .
H31A H 0.003 0.5721 0.8706 0.092 Uiso 1 1 calc R
C32 C 0.1663(17) 0.5728(8) 0.9553(5) 0.074(3) Uani 1 1 d .
H32A H 0.2801 0.6237 0.9244 0.089 Uiso 1 1 calc R
C33 C 0.1678(15) 0.5289(9) 1.0327(6) 0.072(3) Uani 1 1 d .
H33A H 0.2831 0.5481 1.0547 0.087 Uiso 1 1 calc R

loop_
_atom_site_aniso_label
_atom_site_aniso_U_11
_atom_site_aniso_U_22
_atom_site_aniso_U_33
_atom_site_aniso_U_23
_atom_site_aniso_U_13
_atom_site_aniso_U_12
W1 0.02714(14) 0.02564(13) 0.02431(13) -0.00653(9) -0.00329(10) 0.00394(10)
Mo1 0.0240(3) 0.0244(3) 0.0240(3) -0.0072(2) -0.0041(2) 0.0046(2)
S1 0.0468(10) 0.0339(9) 0.0406(9) -0.0108(7) -0.0059(8) 0.0160(8)
S2 0.0283(8) 0.0298(8) 0.0345(8) -0.0087(7) -0.0085(7) 0.0011(7)
S3 0.0304(8) 0.0327(8) 0.0298(8) -0.0060(7) -0.0098(7) -0.0003(7)
S4 0.0517(11) 0.0474(11) 0.0432(10) -0.0176(8) 0.0021(9) 0.0096(9)
S5 0.0286(8) 0.0276(8) 0.0400(9) -0.0068(7) -0.0118(7) 0.0029(7)
S6 0.0308(8) 0.0296(8) 0.0343(8) -0.0071(7) -0.0117(7) 0.0021(7)
P1 0.0310(9) 0.0274(8) 0.0272(8) -0.0073(7) -0.0055(7) 0.0030(7)
C1 0.068(5) 0.035(4) 0.029(4) 0.000(3) 0.008(4) -0.002(4)
C2 0.055(5) 0.074(5) 0.023(3) -0.006(4) -0.002(3) 0.005(4)
C3 0.060(5) 0.056(5) 0.027(4) -0.018(3) 0.008(3) -0.020(4)
C4 0.054(5) 0.048(4) 0.025(3) -0.002(3) 0.015(3) 0.012(4)
C5 0.033(4) 0.068(5) 0.032(4) -0.009(3) 0.005(3) -0.015(4)
C11 0.041(4) 0.031(3) 0.033(3) -0.012(3) -0.009(3) 0.001(3)
C12 0.046(4) 0.033(4) 0.035(4) -0.009(3) 0.000(3) -0.006(3)
C13 0.056(5) 0.049(4) 0.046(4) -0.019(4) 0.008(4) -0.003(4)
C14 0.112(8) 0.051(5) 0.033(4) -0.012(4) 0.019(5) 0.000(5)
C15 0.100(7) 0.061(5) 0.036(4) -0.008(4) -0.016(5) 0.016(5)
C16 0.057(5) 0.060(5) 0.039(4) -0.015(4) -0.013(4) 0.016(4)
C21 0.034(3) 0.029(3) 0.024(3) -0.008(3) -0.004(3) 0.005(3)
C22 0.034(4) 0.034(4) 0.043(4) -0.016(3) -0.008(3) 0.002(3)
C23 0.063(5) 0.031(4) 0.048(4) -0.017(3) -0.021(4) 0.007(4)
C24 0.060(5) 0.040(4) 0.043(4) -0.018(3) -0.012(4) 0.017(4)
C25 0.053(5) 0.047(4) 0.048(4) -0.007(4) -0.014(4) 0.020(4)
C26 0.036(4) 0.034(4) 0.051(4) -0.015(3) -0.014(3) 0.007(3)
C31 0.115(9) 0.067(6) 0.051(5) -0.022(5) -0.004(6) -0.012(6)
C32 0.089(7) 0.067(6) 0.069(6) -0.038(5) 0.022(5) -0.021(5)
C33 0.060(6) 0.080(7) 0.096(7) -0.053(6) -0.019(6) 0.003(5)

loop_
_atom_type_symbol
_atom_type_description
_atom_type_scat_dispersion_real
_atom_type_scat_dispersion_imag
_atom_type_scat_source
C C 0.0033 0.0016 'International Tables Vol C Tables 4.2.6.8 and 6.1.1.4'
H H 0 0 'International Tables Vol C Tables 4.2.6.8 and 6.1.1.4'
Mo Mo -1.6832 0.6857 'International Tables Vol C Tables 4.2.6.8 and 6.1.1.4'
P P 0.1023 0.0942 'International Tables Vol C Tables 4.2.6.8 and 6.1.1.4'
S S 0.1246 0.1234 'International Tables Vol C Tables 4.2.6.8 and 6.1.1.4'
W W -0.849 6.8722 'International Tables Vol C Tables 4.2.6.8 and 6.1.1.4'

loop_
_geom_angle_atom_site_label_1
_geom_angle_atom_site_label_2
_geom_angle_atom_site_label_3
_geom_angle
_geom_angle_site_symmetry_1
_geom_angle_site_symmetry_3
S1 W1 S2 106.54(6) . .
S1 W1 S3 105.08(7) . .
S2 W1 S3 102.14(6) . .
S1 W1 C2 98.4(2) . .
S2 W1 C2 141.8(2) . .
S3 W1 C2 98.7(2) . .
S1 W1 C5 111.8(2) . .
S2 W1 C5 86.67(18) . .
S3 W1 C5 137.78(19) . .
C2 W1 C5 56.9(3) . .
S1 W1 C1 88.05(18) . .
S2 W1 C1 117.3(2) . .
S3 W1 C1 132.93(19) . .
C2 W1 C1 34.3(3) . .
C5 W1 C1 34.0(2) . .
S1 W1 C4 144.33(18) . .
S2 W1 C4 87.28(19) . .
S3 W1 C4 103.76(19) . .
C2 W1 C4 56.6(3) . .
C5 W1 C4 34.7(2) . .
C1 W1 C4 56.7(2) . .
S1 W1 C3 132.0(2) . .
S2 W1 C3 117.8(2) . .
S3 W1 C3 83.45(18) . .
C2 W1 C3 34.2(2) . .
C5 W1 C3 56.7(2) . .
C1 W1 C3 56.5(2) . .
C4 W1 C3 33.6(2) . .
S1 W1 Mo1 102.26(5) . .
S2 W1 Mo1 52.48(4) . .
S3 W1 Mo1 52.17(4) . .
C2 W1 Mo1 147.8(2) . .
C5 W1 Mo1 133.15(18) . .
C1 W1 Mo1 167.06(19) . .
C4 W1 Mo1 111.92(16) . .
C3 W1 Mo1 118.49(18) . .
S4 Mo1 S3 107.26(7) . .
S4 Mo1 S2 106.36(7) . .
S3 Mo1 S2 100.30(6) . .
S4 Mo1 S5 108.48(7) . .
S3 Mo1 S5 142.25(6) . .
S2 Mo1 S5 80.95(6) . .
S4 Mo1 S6 104.92(7) . .
S3 Mo1 S6 80.56(6) . .
S2 Mo1 S6 146.83(6) . .
S5 Mo1 S6 78.94(6) . .
S4 Mo1 W1 103.84(6) . .
S3 Mo1 W1 51.41(4) . .
S2 Mo1 W1 51.32(4) . .
S5 Mo1 W1 128.21(5) . .
S6 Mo1 W1 129.44(4) . .
W1 S2 Mo1 76.21(5) . .
W1 S3 Mo1 76.42(5) . .
P1 S5 Mo1 87.04(8) . .
P1 S6 Mo1 86.85(8) . .
C21 P1 C11 106.5(3) . .
C21 P1 S6 111.4(2) . .
C11 P1 S6 111.3(2) . .
C21 P1 S5 113.4(2) . .
C11 P1 S5 111.3(2) . .
S6 P1 S5 102.98(9) . .
C5 C1 C2 108.4(7) . .
C5 C1 W1 72.9(4) . .
C2 C1 W1 72.4(4) . .
C5 C1 H1A 125.7 . .
C2 C1 H1A 125.7 . .
W1 C1 H1A 125.7 . .
C1 C2 C3 108.0(7) . .
C1 C2 W1 73.3(4) . .
C3 C2 W1 74.3(4) . .
C1 C2 H2A 125.6 . .
C3 C2 H2A 125.6 . .
W1 C2 H2A 125.6 . .
C4 C3 C2 108.3(7) . .
C4 C3 W1 72.9(4) . .
C2 C3 W1 71.6(4) . .
C4 C3 H3A 125.7 . .
C2 C3 H3A 125.7 . .
W1 C3 H3A 125.7 . .
C3 C4 C5 107.8(6) . .
C3 C4 W1 73.5(4) . .
C5 C4 W1 72.0(4) . .
C3 C4 H4A 125.9 . .
C5 C4 H4A 125.9 . .
W1 C4 H4A 125.9 . .
C1 C5 C4 107.4(7) . .
C1 C5 W1 73.1(4) . .
C4 C5 W1 73.3(4) . .
C1 C5 H5A 126 . .
C4 C5 H5A 126 . .
W1 C5 H5A 126 . .
C16 C11 C12 119.5(6) . .
C16 C11 P1 120.1(5) . .
C12 C11 P1 120.4(5) . .
C11 C12 C13 119.8(7) . .
C11 C12 H12A 120.1 . .
C13 C12 H12A 120.1 . .
C14 C13 C12 119.8(7) . .
C14 C13 H13A 120.1 . .
C12 C13 H13A 120.1 . .
C13 C14 C15 121.3(7) . .
C13 C14 H14A 119.4 . .
C15 C14 H14A 119.4 . .
C14 C15 C16 118.8(8) . .
C14 C15 H15A 120.6 . .
C16 C15 H15A 120.6 . .
C11 C16 C15 120.7(7) . .
C11 C16 H16A 119.6 . .
C15 C16 H16A 119.6 . .
C26 C21 C22 119.6(6) . .
C26 C21 P1 121.1(5) . .
C22 C21 P1 119.4(5) . .
C23 C22 C21 119.9(6) . .
C23 C22 H22A 120 . .
C21 C22 H22A 120 . .
C24 C23 C22 120.6(7) . .
C24 C23 H23A 119.7 . .
C22 C23 H23A 119.7 . .
C23 C24 C25 120.5(6) . .
C23 C24 H24A 119.8 . .
C25 C24 H24A 119.8 . .
C24 C25 C26 119.6(7) . .
C24 C25 H25A 120.2 . .
C26 C25 H25A 120.2 . .
C21 C26 C25 119.8(6) . .
C21 C26 H26A 120.1 . .
C25 C26 H26A 120.1 . .
C32 C31 C33 120.8(9) . 2_567
C32 C31 H31A 119.6 . .
C33 C31 H31A 119.6 2_567 .
C31 C32 C33 120.4(9) . .
C31 C32 H32A 119.8 . .
C33 C32 H32A 119.8 . .
C31 C33 C32 118.8(9) 2_567 .
C31 C33 H33A 120.6 2_567 .
C32 C33 H33A 120.6 . .

loop_
_geom_bond_atom_site_label_1
_geom_bond_atom_site_label_2
_geom_bond_distance
_geom_bond_site_symmetry_2
W1 S1 2.1505(17) .
W1 S2 2.2925(16) .
W1 S3 2.2933(18) .
W1 C2 2.369(7) .
W1 C5 2.378(6) .
W1 C1 2.381(6) .
W1 C4 2.396(6) .
W1 C3 2.404(6) .
W1 Mo1 2.8521(10) .
Mo1 S4 2.0859(18) .
Mo1 S3 2.3176(16) .
Mo1 S2 2.3291(18) .
Mo1 S5 2.4825(17) .
Mo1 S6 2.4955(19) .
S5 P1 2.026(2) .
S6 P1 2.018(2) .
P1 C21 1.807(6) .
P1 C11 1.824(6) .
C1 C5 1.391(10) .
C1 C2 1.399(10) .
C1 H1A 0.98 .
C2 C3 1.402(10) .
C2 H2A 0.98 .
C3 C4 1.386(10) .
C3 H3A 0.98 .
C4 C5 1.425(10) .
C4 H4A 0.98 .
C5 H5A 0.98 .
C11 C16 1.371(9) .
C11 C12 1.385(9) .
C12 C13 1.395(9) .
C12 H12A 0.93 .
C13 C14 1.351(11) .
C13 H13A 0.93 .
C14 C15 1.382(12) .
C14 H14A 0.93 .
C15 C16 1.388(9) .
C15 H15A 0.93 .
C16 H16A 0.93 .
C21 C26 1.389(9) .
C21 C22 1.392(8) .
C22 C23 1.375(8) .
C22 H22A 0.93 .
C23 C24 1.368(10) .
C23 H23A 0.93 .
C24 C25 1.381(10) .
C24 H24A 0.93 .
C25 C26 1.392(9) .
C25 H25A 0.93 .
C26 H26A 0.93 .
C31 C32 1.348(13) .
C31 C33 1.348(12) 2_567
C31 H31A 0.93 .
C32 C33 1.365(12) .
C32 H32A 0.93 .
C33 C31 1.348(12) 2_567
C33 H33A 0.93 .
